data_4133628
loop_
_publ_author_name
'Wang, Yuwen'
'Kostenko, Arseni'
'Hadlington, Terrance J.'
'Luecke, Marcel-Philip'
'Yao, Shenglai'
'Driess, Matthias'

_publ_section_title
;
 Silicon-Mediated Selective Homo- and Heterocoupling of Carbon Monoxide.
;
_journal_issue 1
_journal_name_full 'Journal of the American Chemical Society'
_journal_page_first 626
_journal_page_last 634
_journal_paper_doi 10.1021/jacs.8b11899
_journal_volume 141
_journal_year 2019
_chemical_formula_sum 'C69 H90 N6 O Si2'
_chemical_formula_weight 1075.64
_space_group_crystal_system triclinic
_space_group_IT_number 2
_space_group_name_Hall '-P 1'
_space_group_name_H-M_alt 'P -1'
_atom_sites_solution_hydrogens geom
_audit_creation_method 'CrysAlisPro 1.171.38.46 (Rigaku OD, 2015)'
_cell_angle_alpha 102.478(4)
_cell_angle_beta 90.872(4)
_cell_angle_gamma 116.307(5)
_cell_formula_units_Z 2
_cell_length_a 12.8721(6)
_cell_length_b 13.2729(7)
_cell_length_c 20.8010(9)
_cell_measurement_reflns_used 4740
_cell_measurement_temperature 150(2)
_cell_measurement_theta_max 73.1740
_cell_measurement_theta_min 3.8130
_cell_volume 3085.4(3)
_computing_cell_refinement 'CrysAlisPro 1.171.38.46 (Rigaku OD, 2015)'
_computing_data_collection 'CrysAlisPro 1.171.38.46 (Rigaku OD, 2015)'
_computing_data_reduction 'CrysAlisPro 1.171.38.46 (Rigaku OD, 2015)'
_computing_structure_refinement 'SHELXL-2014/7 (Sheldrick, 2014)'
_diffrn_ambient_temperature 150(2)
_diffrn_measured_fraction_theta_full 0.999
_diffrn_measured_fraction_theta_max 0.999
_diffrn_measurement_device 'four-circle diffractometer'
_diffrn_measurement_device_type 'SuperNova, Single source at offset, Atlas'
_diffrn_radiation_monochromator mirror
_diffrn_radiation_type CuK\a
_diffrn_radiation_wavelength 1.54184
_diffrn_reflns_av_R_equivalents 0.1246
_diffrn_reflns_av_unetI/netI 0.1600
_diffrn_reflns_Laue_measured_fraction_full 0.999
_diffrn_reflns_Laue_measured_fraction_max 0.999
_diffrn_reflns_limit_h_max 14
_diffrn_reflns_limit_h_min -15
_diffrn_reflns_limit_k_max 15
_diffrn_reflns_limit_k_min -15
_diffrn_reflns_limit_l_max 21
_diffrn_reflns_limit_l_min -24
_diffrn_reflns_number 21542
_diffrn_reflns_point_group_measured_fraction_full 0.999
_diffrn_reflns_point_group_measured_fraction_max 0.999
_diffrn_reflns_theta_full 67.496
_diffrn_reflns_theta_max 67.496
_diffrn_reflns_theta_min 3.836
_exptl_absorpt_coefficient_mu 0.878
_exptl_absorpt_correction_T_max 1.00000
_exptl_absorpt_correction_T_min 0.42535
_exptl_absorpt_correction_type multi-scan
_exptl_absorpt_process_details
;
CrysAlisPro 1.171.38.46 (Rigaku Oxford Diffraction, 2015)
Empirical absorption correction using spherical harmonics,
 implemented in SCALE3 ABSPACK scaling algorithm.
;
_exptl_crystal_colour blue
_exptl_crystal_density_diffrn 1.158
_exptl_crystal_description block
_exptl_crystal_F_000 1164
_exptl_crystal_size_max 0.124
_exptl_crystal_size_mid 0.056
_exptl_crystal_size_min 0.044
_refine_diff_density_max 0.723
_refine_diff_density_min -0.787
_refine_diff_density_rms 0.079
_refine_ls_extinction_method none
_refine_ls_goodness_of_fit_ref 0.986
_refine_ls_hydrogen_treatment constr
_refine_ls_matrix_type full
_refine_ls_number_parameters 723
_refine_ls_number_reflns 11120
_refine_ls_number_restraints 9
_refine_ls_restrained_S_all 0.990
_refine_ls_R_factor_all 0.1502
_refine_ls_R_factor_gt 0.0887
_refine_ls_shift/su_max 0.000
_refine_ls_shift/su_mean 0.000
_refine_ls_structure_factor_coef Fsqd
_refine_ls_weighting_details 'w=1/[\s^2^(Fo^2^)+(0.1193P)^2^] where P=(Fo^2^+2Fc^2^)/3'
_refine_ls_weighting_scheme calc
_refine_ls_wR_factor_gt 0.2135
_refine_ls_wR_factor_ref 0.2769
_reflns_Friedel_coverage 0.000
_reflns_number_gt 6049
_reflns_number_total 11120
_reflns_threshold_expression 'I > 2\s(I)'
_cod_data_source_file ja8b11899_si_002.cif
_cod_data_source_block 4
_cod_database_code 4133628
_shelx_shelxl_version_number 2014/7
_shelx_space_group_comment
;
The symmetry employed for this shelxl refinement is uniquely defined
by the following loop, which should always be used as a source of
symmetry information in preference to the above space-group names.
They are only intended as comments.
;
_shelx_estimated_absorpt_t_min 0.899
_shelx_estimated_absorpt_t_max 0.962

loop_
_space_group_symop_operation_xyz
'x, y, z'
'-x, -y, -z'

loop_
_atom_site_label
_atom_site_type_symbol
_atom_site_fract_x
_atom_site_fract_y
_atom_site_fract_z
_atom_site_U_iso_or_equiv
_atom_site_adp_type
_atom_site_occupancy
_atom_site_site_symmetry_order
_atom_site_calc_flag
_atom_site_refinement_flags_posn
_atom_site_refinement_flags_adp
Si1 Si 0.73063(11) 0.46329(9) 0.21223(6) 0.0290(3) Uani 1 1 d . .
Si2 Si 0.97099(10) 0.65924(9) 0.24304(5) 0.0280(3) Uani 1 1 d . .
O1 O 0.7873(3) 0.6631(2) 0.31181(14) 0.0317(7) Uani 1 1 d . .
N5 N 0.7864(3) 0.6461(3) 0.14469(17) 0.0310(8) Uani 1 1 d . .
N6 N 0.9183(3) 0.4349(3) 0.27902(18) 0.0345(9) Uani 1 1 d . .
N1 N 0.5750(3) 0.4303(3) 0.15930(18) 0.0310(8) Uani 1 1 d . .
N4 N 1.1585(3) 0.9013(3) 0.24015(17) 0.0323(8) Uani 1 1 d . .
N2 N 0.6673(3) 0.3265(3) 0.14810(17) 0.0291(8) Uani 1 1 d . .
N3 N 1.1033(3) 0.7042(3) 0.20934(17) 0.0312(8) Uani 1 1 d . .
C32 C 0.6629(4) 0.4650(4) 0.2934(2) 0.0302(9) Uani 1 1 d . .
C55 C 0.8892(4) 0.4980(3) 0.25171(19) 0.0277(9) Uani 1 1 d . .
C46 C 0.8238(4) 0.6116(3) 0.1889(2) 0.0279(9) Uani 1 1 d . .
C42 C 0.9923(4) 0.7562(3) 0.3293(2) 0.0320(10) Uani 1 1 d . .
C52 C 0.8828(4) 0.7416(4) 0.0600(2) 0.0385(11) Uani 1 1 d . .
C31 C 0.7082(4) 0.5736(4) 0.3369(2) 0.0323(10) Uani 1 1 d . .
C47 C 0.8556(4) 0.7508(4) 0.1260(2) 0.0334(10) Uani 1 1 d . .
C43 C 0.8888(4) 0.7362(3) 0.3556(2) 0.0325(10) Uani 1 1 d . .
C9 C 0.5758(4) 0.3396(3) 0.1229(2) 0.0324(10) Uani 1 1 d . .
C38 C 0.8758(4) 0.7742(4) 0.4217(2) 0.0369(11) Uani 1 1 d . .
C41 C 1.0934(4) 0.8283(4) 0.3742(2) 0.0364(11) Uani 1 1 d . .
H41 H 1.1678 0.8461 0.3598 0.044 Uiso 1 1 calc R U
C39 C 0.9796(4) 0.8477(4) 0.4637(2) 0.0401(11) Uani 1 1 d . .
H39 H 0.9776 0.8799 0.5089 0.048 Uiso 1 1 calc R U
C24 C 1.1909(4) 0.8226(4) 0.2347(2) 0.0323(10) Uani 1 1 d . .
C10 C 0.5020(4) 0.2678(3) 0.0582(2) 0.0343(10) Uani 1 1 d . .
C1 C 0.4922(4) 0.4793(4) 0.1530(2) 0.0345(10) Uani 1 1 d . .
C48 C 0.8816(4) 0.8595(4) 0.1671(2) 0.0377(11) Uani 1 1 d . .
C20 C 1.2303(4) 1.0284(4) 0.2707(2) 0.0387(11) Uani 1 1 d . .
C5 C 0.6829(4) 0.2187(3) 0.1351(2) 0.0340(10) Uani 1 1 d . .
C6 C 0.5751(4) 0.1103(4) 0.0975(3) 0.0489(14) Uani 1 1 d . .
H6A H 0.5059 0.1063 0.1182 0.073 Uiso 1 1 calc R U
H6B H 0.5845 0.0414 0.0989 0.073 Uiso 1 1 calc R U
H6C H 0.5654 0.1133 0.0513 0.073 Uiso 1 1 calc R U
C21 C 1.1444(4) 1.0690(4) 0.3018(2) 0.0441(12) Uani 1 1 d . .
H21A H 1.0804 1.0495 0.2677 0.066 Uiso 1 1 calc R U
H21B H 1.1849 1.1531 0.3203 0.066 Uiso 1 1 calc R U
H21C H 1.1128 1.0303 0.3372 0.066 Uiso 1 1 calc R U
C53 C 0.8422(4) 0.8727(4) 0.2353(2) 0.0428(12) Uani 1 1 d . .
H53A H 0.7642 0.8091 0.2340 0.064 Uiso 1 1 calc R U
H53B H 0.8398 0.9470 0.2485 0.064 Uiso 1 1 calc R U
H53C H 0.8972 0.8705 0.2674 0.064 Uiso 1 1 calc R U
C25 C 1.3100(4) 0.8342(3) 0.2524(2) 0.0326(10) Uani 1 1 d . .
C17 C 1.2173(4) 0.6015(4) 0.1552(2) 0.0441(12) Uani 1 1 d . .
H17A H 1.2947 0.6689 0.1635 0.066 Uiso 1 1 calc R U
H17B H 1.2126 0.5447 0.1148 0.066 Uiso 1 1 calc R U
H17C H 1.2047 0.5661 0.1929 0.066 Uiso 1 1 calc R U
C15 C 0.3856(4) 0.1870(4) 0.0536(3) 0.0403(11) Uani 1 1 d . .
H15 H 0.3515 0.1712 0.0928 0.048 Uiso 1 1 calc R U
C40 C 1.0861(4) 0.8740(4) 0.4394(2) 0.0426(12) Uani 1 1 d . .
H40 H 1.1562 0.9249 0.4684 0.051 Uiso 1 1 calc R U
C51 C 0.9456(5) 0.8426(5) 0.0404(3) 0.0483(13) Uani 1 1 d . .
H51 H 0.9676 0.8372 -0.0031 0.058 Uiso 1 1 calc R U
C33 C 0.5824(4) 0.3749(4) 0.3174(2) 0.0456(13) Uani 1 1 d . .
H33 H 0.5458 0.2982 0.2897 0.055 Uiso 1 1 calc R U
C36 C 0.6862(4) 0.6003(4) 0.4014(2) 0.0407(11) Uani 1 1 d . .
C11 C 0.5519(5) 0.2859(4) 0.0007(2) 0.0425(12) Uani 1 1 d . .
H11 H 0.6323 0.3383 0.0033 0.051 Uiso 1 1 calc R U
C27 C 1.4334(4) 0.7870(4) 0.3167(2) 0.0435(12) Uani 1 1 d . .
H27 H 1.4420 0.7488 0.3486 0.052 Uiso 1 1 calc R U
C54 C 0.8399(5) 0.6253(5) 0.0121(2) 0.0482(13) Uani 1 1 d . .
H54A H 0.8472 0.6353 -0.0332 0.072 Uiso 1 1 calc R U
H54B H 0.7577 0.5769 0.0159 0.072 Uiso 1 1 calc R U
H54C H 0.8866 0.5878 0.0222 0.072 Uiso 1 1 calc R U
C30 C 1.4067(4) 0.8982(4) 0.2236(2) 0.0403(11) Uani 1 1 d . .
H30 H 1.3987 0.9369 0.1919 0.048 Uiso 1 1 calc R U
C37 C 0.7518(4) 0.7279(4) 0.4408(2) 0.0412(11) Uani 1 1 d . .
C49 C 0.9422(4) 0.9580(4) 0.1440(2) 0.0454(13) Uani 1 1 d . .
H49 H 0.9597 1.0320 0.1716 0.054 Uiso 1 1 calc R U
C56 C 1.0300(4) 0.4707(4) 0.3141(2) 0.0383(11) Uani 1 1 d . .
C29 C 1.5151(4) 0.9057(4) 0.2412(3) 0.0444(12) Uani 1 1 d . .
H29 H 1.5801 0.9480 0.2204 0.053 Uiso 1 1 calc R U
C57 C 1.0554(5) 0.5298(4) 0.3810(2) 0.0436(12) Uani 1 1 d . .
C12 C 0.4846(6) 0.2277(4) -0.0607(2) 0.0536(15) Uani 1 1 d . .
H12 H 0.5189 0.2421 -0.1000 0.064 Uiso 1 1 calc R U
C63 C 0.9664(5) 0.5556(4) 0.4189(2) 0.0483(13) Uani 1 1 d . .
H63A H 0.9775 0.6332 0.4178 0.073 Uiso 1 1 calc R U
H63B H 0.9770 0.5525 0.4650 0.073 Uiso 1 1 calc R U
H63C H 0.8874 0.4978 0.3983 0.073 Uiso 1 1 calc R U
C19 C 1.1544(5) 0.7156(4) 0.0963(2) 0.0450(12) Uani 1 1 d . .
H19A H 1.0970 0.7445 0.0929 0.068 Uiso 1 1 calc R U
H19B H 1.1546 0.6692 0.0528 0.068 Uiso 1 1 calc R U
H19C H 1.2322 0.7814 0.1113 0.068 Uiso 1 1 calc R U
C61 C 1.1036(4) 0.4262(4) 0.2840(2) 0.0431(12) Uani 1 1 d . .
C16 C 1.1226(4) 0.6407(4) 0.1461(2) 0.0357(10) Uani 1 1 d . .
C18 C 1.0086(4) 0.5314(4) 0.1163(2) 0.0391(11) Uani 1 1 d . .
H18A H 0.9857 0.4814 0.1473 0.059 Uiso 1 1 calc R U
H18B H 1.0200 0.4895 0.0743 0.059 Uiso 1 1 calc R U
H18C H 0.9471 0.5533 0.1083 0.059 Uiso 1 1 calc R U
C26 C 1.3240(4) 0.7774(4) 0.2984(2) 0.0391(11) Uani 1 1 d . .
H26 H 1.2583 0.7314 0.3174 0.047 Uiso 1 1 calc R U
C22 C 1.3336(4) 1.0674(4) 0.3238(2) 0.0446(12) Uani 1 1 d . .
H22A H 1.3082 1.0214 0.3567 0.067 Uiso 1 1 calc R U
H22B H 1.3620 1.1497 0.3457 0.067 Uiso 1 1 calc R U
H22C H 1.3966 1.0560 0.3028 0.067 Uiso 1 1 calc R U
C3 C 0.4830(5) 0.5005(5) 0.0840(3) 0.0506(14) Uani 1 1 d . .
H3A H 0.5614 0.5473 0.0736 0.076 Uiso 1 1 calc R U
H3B H 0.4361 0.5419 0.0836 0.076 Uiso 1 1 calc R U
H3C H 0.4456 0.4260 0.0508 0.076 Uiso 1 1 calc R U
C14 C 0.3191(5) 0.1294(4) -0.0079(3) 0.0551(16) Uani 1 1 d . .
H14 H 0.2389 0.0758 -0.0109 0.066 Uiso 1 1 calc R U
C28 C 1.5296(5) 0.8525(4) 0.2883(3) 0.0502(13) Uani 1 1 d . .
H28 H 1.6046 0.8605 0.3011 0.060 Uiso 1 1 calc R U
C8 C 0.7033(5) 0.1971(4) 0.2024(2) 0.0465(13) Uani 1 1 d . .
H8A H 0.7674 0.2673 0.2305 0.070 Uiso 1 1 calc R U
H8B H 0.7235 0.1329 0.1959 0.070 Uiso 1 1 calc R U
H8C H 0.6320 0.1773 0.2239 0.070 Uiso 1 1 calc R U
C45 C 0.7516(5) 0.7391(5) 0.5163(2) 0.0547(15) Uani 1 1 d . .
H45A H 0.7880 0.6946 0.5299 0.082 Uiso 1 1 calc R U
H45B H 0.6710 0.7088 0.5267 0.082 Uiso 1 1 calc R U
H45C H 0.7958 0.8209 0.5401 0.082 Uiso 1 1 calc R U
C62 C 1.0649(4) 0.3408(4) 0.2176(3) 0.0447(12) Uani 1 1 d . .
H62A H 1.0724 0.3819 0.1827 0.067 Uiso 1 1 calc R U
H62B H 0.9831 0.2838 0.2154 0.067 Uiso 1 1 calc R U
H62C H 1.1138 0.3010 0.2112 0.067 Uiso 1 1 calc R U
C35 C 0.6072(5) 0.5052(5) 0.4233(3) 0.0532(14) Uani 1 1 d . .
H35 H 0.5894 0.5162 0.4677 0.064 Uiso 1 1 calc R U
C2 C 0.5385(5) 0.5941(4) 0.2053(3) 0.0508(14) Uani 1 1 d . .
H2A H 0.5374 0.5797 0.2497 0.076 Uiso 1 1 calc R U
H2B H 0.4892 0.6316 0.2007 0.076 Uiso 1 1 calc R U
H2C H 0.6188 0.6449 0.1994 0.076 Uiso 1 1 calc R U
C23 C 1.2730(5) 1.0853(4) 0.2131(3) 0.0480(13) Uani 1 1 d . .
H23A H 1.3299 1.0619 0.1932 0.072 Uiso 1 1 calc R U
H23B H 1.3099 1.1699 0.2298 0.072 Uiso 1 1 calc R U
H23C H 1.2065 1.0604 0.1796 0.072 Uiso 1 1 calc R U
C4 C 0.3721(5) 0.3993(5) 0.1683(3) 0.0543(14) Uani 1 1 d . .
H4A H 0.3335 0.3307 0.1310 0.082 Uiso 1 1 calc R U
H4B H 0.3246 0.4407 0.1753 0.082 Uiso 1 1 calc R U
H4C H 0.3809 0.3752 0.2086 0.082 Uiso 1 1 calc R U
C59 C 1.2404(5) 0.5236(5) 0.3844(3) 0.0565(15) Uani 1 1 d . .
H59 H 1.3144 0.5461 0.4077 0.068 Uiso 1 1 calc R U
C58 C 1.1616(5) 0.5573(5) 0.4147(3) 0.0539(15) Uani 1 1 d . .
H58 H 1.1811 0.6004 0.4598 0.065 Uiso 1 1 calc R U
C50 C 0.9776(5) 0.9504(5) 0.0813(3) 0.0528(15) Uani 1 1 d . .
H50 H 1.0232 1.0185 0.0669 0.063 Uiso 1 1 calc R U
C44 C 0.6922(5) 0.7950(5) 0.4191(3) 0.0560(14) Uani 1 1 d . .
H44A H 0.7351 0.8771 0.4426 0.084 Uiso 1 1 calc R U
H44B H 0.6117 0.7634 0.4297 0.084 Uiso 1 1 calc R U
H44C H 0.6918 0.7873 0.3712 0.084 Uiso 1 1 calc R U
C34 C 0.5553(5) 0.3962(5) 0.3812(3) 0.0647(18) Uani 1 1 d . .
H34 H 0.4991 0.3337 0.3965 0.078 Uiso 1 1 calc R U
C60 C 1.2095(5) 0.4570(5) 0.3201(3) 0.0550(15) Uani 1 1 d . .
H60 H 1.2620 0.4314 0.2997 0.066 Uiso 1 1 calc R U
C7 C 0.7868(5) 0.2358(4) 0.0963(3) 0.0544(14) Uani 1 1 d . .
H7A H 0.7740 0.2550 0.0550 0.082 Uiso 1 1 calc R U
H7B H 0.7947 0.1641 0.0860 0.082 Uiso 1 1 calc R U
H7C H 0.8582 0.2991 0.1232 0.082 Uiso 1 1 calc R U
C13 C 0.3698(6) 0.1501(5) -0.0652(3) 0.0590(17) Uani 1 1 d . .
H13 H 0.3246 0.1102 -0.1075 0.071 Uiso 1 1 calc R U
C64 C 1.0323(6) 0.8053(7) 0.6392(4) 0.095(3) Uani 1 1 d D .
H64A H 1.0261 0.7928 0.6840 0.142 Uiso 1 1 calc R U
H64B H 0.9567 0.7564 0.6116 0.142 Uiso 1 1 calc R U
H64C H 1.0551 0.8870 0.6414 0.142 Uiso 1 1 calc R U
C65 C 1.1232(7) 0.7740(6) 0.6092(5) 0.140(4) Uani 1 1 d D .
H65A H 1.1257 0.7127 0.6281 0.168 Uiso 1 1 calc R U
H65B H 1.0988 0.7412 0.5608 0.168 Uiso 1 1 calc R U
C66 C 1.2425(6) 0.8723(7) 0.6199(6) 0.193(8) Uani 1 1 d D .
H66A H 1.2634 0.9115 0.6679 0.231 Uiso 1 1 calc R U
H66B H 1.2426 0.9291 0.5960 0.231 Uiso 1 1 calc R U
C67 C 1.3349(8) 0.8357(11) 0.5968(5) 0.173(6) Uani 1 1 d D .
H67A H 1.4036 0.8744 0.6314 0.207 Uiso 1 1 calc R U
H67B H 1.3032 0.7508 0.5907 0.207 Uiso 1 1 calc R U
C69 C 1.4667(11) 0.8318(16) 0.5100(5) 0.215(9) Uani 1 1 d D .
H69A H 1.5422 0.8888 0.5356 0.323 Uiso 1 1 calc R U
H69B H 1.4713 0.8289 0.4627 0.323 Uiso 1 1 calc R U
H69C H 1.4470 0.7552 0.5172 0.323 Uiso 1 1 calc R U
C68 C 1.3731(10) 0.8665(11) 0.5323(5) 0.199(7) Uani 1 1 d D .
H68A H 1.4037 0.9512 0.5381 0.238 Uiso 1 1 calc R U
H68B H 1.3048 0.8267 0.4975 0.238 Uiso 1 1 calc R U

loop_
_atom_site_aniso_label
_atom_site_aniso_U_11
_atom_site_aniso_U_22
_atom_site_aniso_U_33
_atom_site_aniso_U_23
_atom_site_aniso_U_13
_atom_site_aniso_U_12
Si1 0.0359(7) 0.0248(5) 0.0221(6) 0.0021(4) 0.0001(5) 0.0119(5)
Si2 0.0346(7) 0.0255(5) 0.0192(6) 0.0030(4) 0.0003(5) 0.0109(5)
O1 0.0366(17) 0.0298(14) 0.0204(15) -0.0001(12) 0.0019(13) 0.0109(13)
N5 0.033(2) 0.0289(17) 0.0288(19) 0.0079(15) 0.0002(16) 0.0115(15)
N6 0.041(2) 0.0316(17) 0.030(2) 0.0111(16) 0.0027(17) 0.0148(16)
N1 0.034(2) 0.0277(17) 0.0287(19) 0.0051(15) 0.0010(16) 0.0127(15)
N4 0.037(2) 0.0263(17) 0.0255(19) 0.0048(15) -0.0010(16) 0.0086(15)
N2 0.037(2) 0.0242(16) 0.0239(18) 0.0014(14) 0.0017(15) 0.0145(15)
N3 0.041(2) 0.0249(16) 0.0213(18) -0.0004(14) 0.0031(16) 0.0123(15)
C32 0.032(2) 0.032(2) 0.023(2) 0.0039(17) 0.0047(18) 0.0132(18)
C55 0.032(2) 0.0307(19) 0.018(2) 0.0029(16) 0.0077(17) 0.0128(18)
C46 0.034(2) 0.0231(18) 0.021(2) 0.0006(16) 0.0011(18) 0.0103(17)
C42 0.044(3) 0.0275(19) 0.022(2) 0.0047(17) 0.0031(19) 0.0145(19)
C52 0.044(3) 0.046(3) 0.030(2) 0.015(2) 0.002(2) 0.022(2)
C31 0.040(3) 0.028(2) 0.025(2) 0.0056(17) 0.0019(19) 0.0127(19)
C47 0.034(2) 0.032(2) 0.032(2) 0.0114(19) -0.0052(19) 0.0119(19)
C43 0.038(3) 0.0245(18) 0.029(2) 0.0049(17) -0.0026(19) 0.0102(18)
C9 0.040(3) 0.0237(18) 0.027(2) 0.0063(17) -0.0016(19) 0.0090(18)
C38 0.048(3) 0.031(2) 0.028(2) 0.0044(18) 0.000(2) 0.016(2)
C41 0.039(3) 0.030(2) 0.031(2) 0.0057(19) 0.002(2) 0.0096(19)
C39 0.052(3) 0.037(2) 0.025(2) -0.0002(19) -0.002(2) 0.017(2)
C24 0.036(2) 0.031(2) 0.022(2) 0.0095(17) 0.0049(19) 0.0071(19)
C10 0.047(3) 0.0261(19) 0.028(2) 0.0012(18) -0.004(2) 0.0169(19)
C1 0.040(3) 0.035(2) 0.025(2) 0.0032(18) -0.0044(19) 0.016(2)
C48 0.042(3) 0.033(2) 0.034(3) 0.012(2) -0.005(2) 0.012(2)
C20 0.045(3) 0.028(2) 0.036(3) 0.0037(19) -0.005(2) 0.012(2)
C5 0.041(3) 0.0246(19) 0.036(2) 0.0032(18) 0.002(2) 0.0164(19)
C6 0.056(3) 0.026(2) 0.059(3) 0.000(2) -0.008(3) 0.019(2)
C21 0.051(3) 0.035(2) 0.038(3) 0.000(2) -0.001(2) 0.017(2)
C53 0.049(3) 0.030(2) 0.039(3) 0.000(2) -0.001(2) 0.012(2)
C25 0.034(2) 0.0256(19) 0.030(2) 0.0012(17) -0.0021(19) 0.0083(18)
C17 0.050(3) 0.038(2) 0.038(3) 0.000(2) 0.004(2) 0.019(2)
C15 0.041(3) 0.032(2) 0.043(3) 0.000(2) -0.003(2) 0.017(2)
C40 0.042(3) 0.037(2) 0.033(3) 0.001(2) -0.008(2) 0.007(2)
C51 0.056(3) 0.059(3) 0.037(3) 0.026(3) 0.005(2) 0.026(3)
C33 0.048(3) 0.040(2) 0.027(2) 0.004(2) 0.002(2) 0.004(2)
C36 0.043(3) 0.042(3) 0.027(2) 0.003(2) 0.002(2) 0.014(2)
C11 0.058(3) 0.032(2) 0.032(3) 0.0040(19) 0.000(2) 0.018(2)
C27 0.055(3) 0.041(2) 0.033(3) 0.004(2) -0.005(2) 0.025(2)
C54 0.067(4) 0.056(3) 0.028(3) 0.012(2) 0.011(2) 0.034(3)
C30 0.044(3) 0.037(2) 0.035(3) 0.010(2) 0.000(2) 0.013(2)
C37 0.044(3) 0.044(2) 0.030(2) 0.000(2) -0.001(2) 0.019(2)
C49 0.051(3) 0.031(2) 0.044(3) 0.011(2) -0.009(2) 0.010(2)
C56 0.045(3) 0.029(2) 0.033(3) 0.0109(19) -0.005(2) 0.009(2)
C29 0.040(3) 0.037(2) 0.048(3) 0.007(2) 0.004(2) 0.012(2)
C57 0.052(3) 0.035(2) 0.040(3) 0.015(2) 0.001(2) 0.014(2)
C12 0.095(5) 0.040(3) 0.024(2) 0.000(2) -0.003(3) 0.034(3)
C63 0.068(4) 0.046(3) 0.031(3) 0.008(2) -0.003(2) 0.027(3)
C19 0.056(3) 0.048(3) 0.032(3) 0.013(2) 0.006(2) 0.023(2)
C61 0.047(3) 0.046(3) 0.038(3) 0.016(2) 0.006(2) 0.020(2)
C16 0.042(3) 0.037(2) 0.028(2) 0.0089(19) 0.005(2) 0.017(2)
C18 0.045(3) 0.038(2) 0.024(2) -0.0036(19) 0.003(2) 0.014(2)
C26 0.046(3) 0.034(2) 0.032(2) 0.0060(19) 0.000(2) 0.016(2)
C22 0.044(3) 0.030(2) 0.047(3) -0.002(2) -0.004(2) 0.010(2)
C3 0.066(4) 0.054(3) 0.045(3) 0.017(2) 0.003(3) 0.037(3)
C14 0.047(3) 0.043(3) 0.064(4) -0.015(3) -0.025(3) 0.024(2)
C28 0.041(3) 0.044(3) 0.059(3) 0.005(3) -0.005(3) 0.018(2)
C8 0.067(3) 0.030(2) 0.040(3) 0.007(2) -0.009(3) 0.022(2)
C45 0.050(3) 0.065(3) 0.027(3) -0.004(2) 0.006(2) 0.014(3)
C62 0.049(3) 0.042(2) 0.046(3) 0.009(2) 0.002(2) 0.024(2)
C35 0.053(3) 0.052(3) 0.034(3) 0.003(2) 0.017(2) 0.009(3)
C2 0.049(3) 0.046(3) 0.054(3) -0.005(2) -0.004(3) 0.027(2)
C23 0.047(3) 0.038(2) 0.058(3) 0.020(2) 0.007(3) 0.015(2)
C4 0.048(3) 0.045(3) 0.073(4) 0.016(3) 0.016(3) 0.024(3)
C59 0.049(3) 0.066(3) 0.053(4) 0.020(3) -0.005(3) 0.023(3)
C58 0.061(4) 0.058(3) 0.031(3) 0.007(2) -0.014(3) 0.019(3)
C50 0.052(3) 0.046(3) 0.052(3) 0.029(3) -0.003(3) 0.009(3)
C44 0.058(3) 0.068(3) 0.047(3) -0.005(3) 0.002(3) 0.042(3)
C34 0.061(4) 0.057(3) 0.043(3) 0.013(3) 0.020(3) -0.002(3)
C60 0.052(3) 0.063(3) 0.059(4) 0.023(3) -0.002(3) 0.030(3)
C7 0.070(4) 0.041(3) 0.062(4) 0.010(3) 0.021(3) 0.035(3)
C13 0.085(4) 0.052(3) 0.044(3) -0.009(3) -0.024(3) 0.045(3)
C64 0.121(7) 0.083(5) 0.086(6) 0.017(4) -0.001(5) 0.054(5)
C65 0.180(11) 0.107(7) 0.189(12) 0.085(8) 0.102(10) 0.090(8)
C66 0.088(7) 0.125(9) 0.39(2) 0.083(13) -0.005(11) 0.058(7)
C67 0.231(16) 0.176(14) 0.137(12) 0.050(11) 0.043(11) 0.110(13)
C69 0.217(16) 0.35(3) 0.150(13) -0.001(14) 0.007(11) 0.216(18)
C68 0.202(15) 0.114(10) 0.220(17) -0.005(11) -0.090(13) 0.044(10)

loop_
_atom_type_symbol
_atom_type_description
_atom_type_scat_dispersion_real
_atom_type_scat_dispersion_imag
_atom_type_scat_source
C C 0.0181 0.0091 'International Tables Vol C Tables 4.2.6.8 and 6.1.1.4'
H H 0.0000 0.0000 'International Tables Vol C Tables 4.2.6.8 and 6.1.1.4'
N N 0.0311 0.0180 'International Tables Vol C Tables 4.2.6.8 and 6.1.1.4'
O O 0.0492 0.0322 'International Tables Vol C Tables 4.2.6.8 and 6.1.1.4'
Si Si 0.2541 0.3302 'International Tables Vol C Tables 4.2.6.8 and 6.1.1.4'

loop_
_geom_angle_atom_site_label_1
_geom_angle_atom_site_label_2
_geom_angle_atom_site_label_3
_geom_angle
N2 Si1 C32 117.29(18)
N2 Si1 C46 120.55(17)
C32 Si1 C46 118.92(18)
N2 Si1 C55 110.43(17)
C32 Si1 C55 96.60(18)
C46 Si1 C55 80.82(17)
N2 Si1 N1 66.70(15)
C32 Si1 N1 90.98(17)
C46 Si1 N1 94.49(16)
C55 Si1 N1 172.33(17)
N2 Si1 C9 34.68(15)
C32 Si1 C9 107.94(18)
C46 Si1 C9 108.08(15)
C55 Si1 C9 144.06(18)
N1 Si1 C9 32.15(15)
N3 Si2 C42 110.13(19)
N3 Si2 C46 121.31(18)
C42 Si2 C46 115.1(2)
N3 Si2 C55 118.82(18)
C42 Si2 C55 106.24(18)
C46 Si2 C55 81.91(17)
C31 O1 C43 113.0(3)
C46 N5 C47 123.4(3)
C55 N6 C56 125.7(4)
C9 N1 C1 129.2(4)
C9 N1 Si1 87.7(3)
C1 N1 Si1 143.0(3)
C24 N4 C20 127.3(4)
C9 N2 C5 127.6(3)
C9 N2 Si1 96.2(3)
C5 N2 Si1 134.5(3)
C24 N3 C16 115.6(4)
C24 N3 Si2 117.7(3)
C16 N3 Si2 124.9(3)
C31 C32 C33 115.2(4)
C31 C32 Si1 113.9(3)
C33 C32 Si1 130.7(4)
N6 C55 Si2 134.4(3)
N6 C55 Si1 128.5(3)
Si2 C55 Si1 96.76(18)
N5 C46 Si2 137.7(3)
N5 C46 Si1 123.5(3)
Si2 C46 Si1 98.40(18)
C43 C42 C41 114.8(4)
C43 C42 Si2 113.5(3)
C41 C42 Si2 130.7(4)
C51 C52 C47 118.2(5)
C51 C52 C54 121.0(5)
C47 C52 C54 120.7(4)
C36 C31 C32 127.3(4)
C36 C31 O1 118.2(4)
C32 C31 O1 114.5(4)
C48 C47 C52 119.9(4)
C48 C47 N5 121.8(4)
C52 C47 N5 117.6(4)
C42 C43 O1 115.5(4)
C42 C43 C38 127.1(4)
O1 C43 C38 117.2(4)
N1 C9 N2 109.0(4)
N1 C9 C10 126.5(4)
N2 C9 C10 123.9(4)
N1 C9 Si1 60.2(2)
N2 C9 Si1 49.13(19)
C10 C9 Si1 167.0(4)
C39 C38 C43 115.3(5)
C39 C38 C37 127.2(4)
C43 C38 C37 117.5(4)
C40 C41 C42 120.6(5)
C40 C39 C38 119.9(5)
N4 C24 N3 117.5(4)
N4 C24 C25 129.1(4)
N3 C24 C25 113.4(4)
C11 C10 C15 119.4(4)
C11 C10 C9 117.8(4)
C15 C10 C9 122.8(4)
N1 C1 C2 107.1(3)
N1 C1 C4 110.2(4)
C2 C1 C4 107.5(4)
N1 C1 C3 111.9(4)
C2 C1 C3 109.5(4)
C4 C1 C3 110.5(4)
C49 C48 C47 119.1(5)
C49 C48 C53 119.0(4)
C47 C48 C53 121.9(4)
N4 C20 C21 105.1(4)
N4 C20 C23 106.4(4)
C21 C20 C23 108.1(4)
N4 C20 C22 118.5(4)
C21 C20 C22 108.3(4)
C23 C20 C22 110.0(4)
N2 C5 C6 113.5(4)
N2 C5 C7 109.5(4)
C6 C5 C7 109.4(4)
N2 C5 C8 107.5(4)
C6 C5 C8 105.8(4)
C7 C5 C8 111.1(4)
C30 C25 C26 118.6(4)
C30 C25 C24 122.2(4)
C26 C25 C24 119.1(4)
C14 C15 C10 120.1(5)
C41 C40 C39 122.1(4)
C50 C51 C52 122.5(5)
C34 C33 C32 120.3(5)
C31 C36 C35 114.8(4)
C31 C36 C37 117.3(4)
C35 C36 C37 127.9(5)
C10 C11 C12 120.1(5)
C28 C27 C26 119.9(4)
C25 C30 C29 120.3(4)
C38 C37 C44 109.4(4)
C38 C37 C36 106.2(4)
C44 C37 C36 108.7(4)
C38 C37 C45 111.7(4)
C44 C37 C45 109.5(5)
C36 C37 C45 111.2(4)
C50 C49 C48 121.3(5)
C57 C56 C61 120.6(4)
C57 C56 N6 119.8(5)
C61 C56 N6 118.5(4)
C28 C29 C30 121.0(5)
C58 C57 C56 118.5(5)
C58 C57 C63 119.3(5)
C56 C57 C63 122.0(5)
C13 C12 C11 120.6(5)
C60 C61 C56 117.9(5)
C60 C61 C62 120.8(5)
C56 C61 C62 121.1(4)
N3 C16 C19 109.9(4)
N3 C16 C18 108.8(4)
C19 C16 C18 107.5(4)
N3 C16 C17 113.4(4)
C19 C16 C17 109.7(4)
C18 C16 C17 107.3(4)
C25 C26 C27 120.9(5)
C15 C14 C13 119.9(5)
C29 C28 C27 119.3(5)
C34 C35 C36 120.5(5)
C60 C59 C58 118.8(5)
C57 C58 C59 121.7(5)
C51 C50 C49 118.7(5)
C35 C34 C33 121.9(5)
C59 C60 C61 121.9(6)
C12 C13 C14 119.9(5)
C66 C65 C64 114.6(5)
C65 C66 C67 113.4(5)
C68 C67 C66 111.7(5)
C67 C68 C69 111.6(5)

loop_
_geom_bond_atom_site_label_1
_geom_bond_atom_site_label_2
_geom_bond_distance
Si1 N2 1.830(3)
Si1 C32 1.912(5)
Si1 C46 1.971(4)
Si1 C55 2.002(4)
Si1 N1 2.089(4)
Si1 C9 2.407(4)
Si2 N3 1.751(4)
Si2 C42 1.904(4)
Si2 C46 1.955(4)
Si2 C55 1.974(4)
O1 C31 1.390(5)
O1 C43 1.391(5)
N5 C46 1.285(5)
N5 C47 1.422(5)
N6 C55 1.281(5)
N6 C56 1.428(6)
N1 C9 1.282(6)
N1 C1 1.491(6)
N4 C24 1.269(6)
N4 C20 1.497(5)
N2 C9 1.377(6)
N2 C5 1.498(5)
N3 C24 1.440(5)
N3 C16 1.489(6)
C32 C31 1.382(6)
C32 C33 1.389(6)
C42 C43 1.383(7)
C42 C41 1.398(6)
C52 C51 1.379(7)
C52 C47 1.414(7)
C52 C54 1.498(7)
C31 C36 1.379(7)
C47 C48 1.398(7)
C43 C38 1.400(6)
C9 C10 1.492(6)
C38 C39 1.393(6)
C38 C37 1.528(7)
C41 C40 1.384(7)
C39 C40 1.390(7)
C24 C25 1.503(6)
C10 C11 1.381(7)
C10 C15 1.391(6)
C1 C2 1.523(6)
C1 C4 1.526(7)
C1 C3 1.532(6)
C48 C49 1.389(6)
C48 C53 1.514(7)
C20 C21 1.526(7)
C20 C23 1.532(7)
C20 C22 1.534(6)
C5 C6 1.523(6)
C5 C7 1.527(7)
C5 C8 1.530(6)
C25 C30 1.391(7)
C25 C26 1.394(6)
C17 C16 1.546(7)
C15 C14 1.385(7)
C51 C50 1.372(8)
C33 C34 1.381(7)
C36 C35 1.400(7)
C36 C37 1.538(6)
C11 C12 1.388(6)
C27 C28 1.390(7)
C27 C26 1.395(7)
C30 C29 1.392(7)
C37 C44 1.533(7)
C37 C45 1.545(7)
C49 C50 1.385(8)
C56 C57 1.394(7)
C56 C61 1.412(7)
C29 C28 1.380(7)
C57 C58 1.384(7)
C57 C63 1.519(8)
C12 C13 1.363(8)
C19 C16 1.525(6)
C61 C60 1.389(7)
C61 C62 1.497(7)
C16 C18 1.529(6)
C14 C13 1.389(9)
C35 C34 1.372(8)
C59 C60 1.376(8)
C59 C58 1.388(9)
C64 C65 1.506(5)
C65 C66 1.483(5)
C66 C67 1.521(5)
C67 C68 1.513(5)
C69 C68 1.515(5)
